data_7009918
loop_
_publ_author_name
'Brammer, Lee'
'Rivas, Juan C. Mareque'
'Atencio, Reinaldo'
'Fang, Shiyue'
'Pigge, F. Christopher'

_publ_section_title
;
 Combining hydrogen bonds with coordination chemistry or organometallic
 \p-arene chemistry: strategies for inorganic crystal
 engineering&#x200A;&#x2020;
;
_journal_issue 21
_journal_name_full 'Journal of the Chemical Society, Dalton Transactions'
_journal_page_first 3855
_journal_paper_doi 10.1039/b004395h
_journal_year 2000
_chemical_compound_source synthesis
_chemical_formula_sum 'C24 H24 F12 N8 O4 P2 Pt'
_chemical_formula_weight 973.54
_chemical_name_systematic
; 
 ? 
;
_space_group_IT_number 14
_symmetry_cell_setting monoclinic
_symmetry_space_group_name_Hall '-P 2ybc'
_symmetry_space_group_name_H-M 'P 1 21/c 1'
_atom_sites_solution_hydrogens geom
_atom_sites_solution_primary direct
_atom_sites_solution_secondary difmap
_audit_creation_method SHELXL
_cell_angle_alpha 90.00
_cell_angle_beta 98.43(2)
_cell_angle_gamma 90.00
_cell_formula_units_Z 6
_cell_length_a 8.888(3)
_cell_length_b 32.843(11)
_cell_length_c 16.711(4)
_cell_measurement_reflns_used 8192
_cell_measurement_temperature 203(5)
_cell_measurement_theta_max 23.00
_cell_measurement_theta_min 1.24
_cell_volume 4825(3)
_computing_cell_refinement 'SMART (Siemens, 1994)'
_computing_data_collection 'SMART (Siemens, 1994)'
_computing_data_reduction 'SMART (Siemens, 1994)'
_computing_molecular_graphics 'SHELXTL (Siemens, 1994)'
_computing_publication_material 'SHELXTL (Siemens, 1994)'
_computing_structure_refinement 'SHELXTL (Siemens, 1994)'
_computing_structure_solution 'SHELXTL (Siemens, 1994)'
_diffrn_ambient_temperature 203(5)
_diffrn_measurement_device 'Siemens SMART CCD diffractometer'
_diffrn_measurement_method \w-scans
_diffrn_radiation_monochromator graphite
_diffrn_radiation_source 'normal-focus sealed tube'
_diffrn_radiation_type MoK\a
_diffrn_radiation_wavelength 0.71073
_diffrn_reflns_av_R_equivalents 0.1969
_diffrn_reflns_av_sigmaI/netI 0.1009
_diffrn_reflns_limit_h_max 12
_diffrn_reflns_limit_h_min -12
_diffrn_reflns_limit_k_max 45
_diffrn_reflns_limit_k_min -46
_diffrn_reflns_limit_l_max 23
_diffrn_reflns_limit_l_min -23
_diffrn_reflns_number 53008
_diffrn_reflns_theta_max 23.00
_diffrn_reflns_theta_min 1.24
_exptl_absorpt_coefficient_mu 4.578
_exptl_absorpt_correction_T_max 0.4933
_exptl_absorpt_correction_T_min 0.3732
_exptl_absorpt_correction_type empirical
_exptl_absorpt_process_details
; 
  Absorption correction was based upon symmetry equivalent 
 and repeated intensity measurements using the program SADABS 
 (Sheldrick, 1995) which is based upon the method of Blessing 
 (Blessing, 1995)
;
_exptl_crystal_colour colorless
_exptl_crystal_density_diffrn 2.010
_exptl_crystal_description rectangular
_exptl_crystal_F_000 2832
_exptl_crystal_size_max 0.10
_exptl_crystal_size_mid 0.08
_exptl_crystal_size_min 0.05
_refine_diff_density_max 2.824
_refine_diff_density_min -1.216
_refine_diff_density_rms 0.237
_refine_ls_extinction_method none
_refine_ls_goodness_of_fit_all 1.164
_refine_ls_goodness_of_fit_obs 1.288
_refine_ls_hydrogen_treatment constr
_refine_ls_matrix_type full
_refine_ls_number_parameters 655
_refine_ls_number_reflns 6709
_refine_ls_number_restraints 304
_refine_ls_restrained_S_all 1.157
_refine_ls_restrained_S_obs 1.265
_refine_ls_R_factor_all 0.1345
_refine_ls_R_factor_obs 0.0829
_refine_ls_shift/esd_max -0.097
_refine_ls_shift/esd_mean 0.006
_refine_ls_structure_factor_coef Fsqd
_refine_ls_weighting_details 'w=1/[\s^2^(Fo^2^)+(0.1000P)^2^+0.0000P] where P=(Fo^2^+2Fc^2^)/3'
_refine_ls_weighting_scheme calc
_refine_ls_wR_factor_all 0.2071
_refine_ls_wR_factor_obs 0.1815
_reflns_number_observed 4435
_reflns_number_total 6724
_reflns_observed_criterion >2sigma(I)
_cod_data_source_file b004395h.txt
_cod_data_source_block l7298sad
_cod_depositor_comments
;
The following automatic conversions were performed:

'_refine_ls_weighting_scheme' value 'calc
w=1/[\s^2^(Fo^2^)+(0.1000P)^2^+0.0000P] where P=(Fo^2^+2Fc^2^)/3' was
changed to 'calc'. New tag '_refine_ls_weighting_details' was
created. The value of the new tag was set to
'w=1/[\s^2^(Fo^2^)+(0.1000P)^2^+0.0000P] where P=(Fo^2^+2Fc^2^)/3'.

Automatic conversion script
Id: cif_fix_values 3143 2015-03-26 13:38:13Z robertas 
;
_cod_original_cell_volume 4825.6(24)
_cod_original_sg_symbol_H-M P2(1)/c
_cod_database_code 7009918

loop_
_symmetry_equiv_pos_as_xyz
'x, y, z'
'-x, y+1/2, -z+1/2'
'-x, -y, -z'
'x, -y-1/2, z-1/2'

loop_
_atom_site_aniso_label
_atom_site_aniso_U_11
_atom_site_aniso_U_22
_atom_site_aniso_U_33
_atom_site_aniso_U_23
_atom_site_aniso_U_13
_atom_site_aniso_U_12
Pt1 0.0315(4) 0.0399(5) 0.0233(4) 0.0027(3) 0.0030(3) 0.0021(3)
Pt2 0.0339(6) 0.0448(7) 0.0154(6) 0.0023(4) 0.0048(4) 0.0000(5)
N1 0.077(13) 0.016(9) 0.027(9) 0.009(7) 0.019(8) 0.010(8)
C2 0.026(11) 0.076(15) 0.043(13) -0.007(11) -0.001(9) -0.004(11)
C3 0.041(12) 0.049(14) 0.029(11) 0.010(9) 0.015(8) -0.001(9)
C4 0.050(13) 0.042(13) 0.032(12) -0.007(9) 0.001(9) 0.017(10)
C5 0.039(12) 0.044(12) 0.040(12) 0.003(10) 0.005(9) 0.015(10)
C6 0.016(10) 0.067(15) 0.037(12) 0.016(10) -0.008(8) -0.005(9)
C7 0.044(13) 0.054(14) 0.029(12) -0.012(10) -0.009(9) 0.020(11)
O1 0.038(9) 0.069(10) 0.076(11) -0.004(8) 0.019(8) 0.002(7)
N2 0.056(12) 0.064(13) 0.060(13) 0.010(10) -0.001(9) 0.018(9)
N11 0.020(7) 0.038(9) 0.027(8) 0.011(7) -0.007(6) 0.009(7)
C12 0.035(12) 0.055(14) 0.060(16) -0.010(11) -0.004(10) -0.022(10)
C13 0.055(13) 0.068(15) 0.026(12) -0.009(11) 0.017(10) -0.014(11)
C14 0.040(11) 0.051(13) 0.026(11) 0.019(9) 0.015(9) 0.005(9)
C15 0.058(14) 0.066(15) 0.035(13) -0.006(11) 0.001(10) -0.023(11)
C16 0.097(17) 0.038(12) 0.014(11) 0.011(9) 0.011(11) -0.006(11)
C17 0.076(16) 0.045(13) 0.026(12) 0.019(10) 0.000(12) 0.007(11)
O11 0.061(9) 0.059(10) 0.029(8) -0.007(6) -0.003(7) -0.010(7)
N12 0.054(11) 0.096(15) 0.037(11) 0.011(10) 0.024(8) -0.021(10)
N21 0.017(5) 0.018(6) 0.023(6) 0.003(5) -0.003(5) -0.001(5)
C22 0.028(6) 0.015(6) 0.029(7) 0.002(6) 0.003(6) -0.001(5)
C23 0.033(7) 0.028(7) 0.030(7) -0.005(6) -0.001(6) 0.007(6)
C24 0.027(7) 0.030(7) 0.028(7) 0.002(6) -0.004(6) 0.004(6)
C25 0.030(7) 0.027(7) 0.029(7) -0.005(6) -0.001(6) -0.001(6)
C26 0.027(6) 0.029(7) 0.029(7) -0.003(6) -0.006(6) -0.002(6)
C27 0.024(10) 0.048(13) 0.028(11) 0.002(9) 0.007(8) 0.004(9)
O21 0.036(8) 0.051(9) 0.058(9) 0.002(7) 0.005(6) 0.006(6)
N22 0.038(9) 0.041(11) 0.058(12) 0.009(8) -0.003(8) 0.002(7)
N31 0.023(8) 0.022(8) 0.033(8) -0.006(7) 0.001(6) 0.007(6)
C32 0.056(13) 0.057(14) 0.026(12) 0.010(10) -0.008(10) -0.011(10)
C33 0.045(12) 0.051(13) 0.034(13) -0.007(10) -0.008(10) -0.010(10)
C34 0.024(10) 0.045(12) 0.045(12) 0.010(10) 0.010(9) 0.001(8)
C35 0.029(10) 0.045(12) 0.019(10) 0.000(8) 0.007(8) -0.013(8)
C36 0.032(11) 0.066(14) 0.023(11) 0.008(10) 0.002(8) -0.031(10)
C37 0.031(12) 0.059(14) 0.043(13) 0.000(11) -0.005(10) -0.004(10)
O31 0.053(9) 0.097(12) 0.040(9) -0.002(8) 0.010(7) -0.028(8)
N32 0.039(10) 0.069(12) 0.022(9) -0.003(8) -0.004(7) -0.015(8)
N41 0.041(6) 0.042(7) 0.025(6) 0.001(6) 0.007(5) 0.008(5)
C42 0.046(7) 0.045(7) 0.026(7) 0.000(6) 0.005(6) 0.013(6)
C43 0.041(7) 0.046(7) 0.024(7) 0.004(6) 0.005(6) 0.012(6)
C44 0.032(7) 0.040(7) 0.016(7) 0.002(6) 0.005(6) 0.007(6)
C45 0.041(7) 0.044(7) 0.024(7) -0.008(6) 0.013(6) 0.013(6)
C46 0.047(7) 0.048(8) 0.029(7) -0.002(7) 0.007(6) 0.013(6)
O41 0.044(7) 0.049(8) 0.035(8) 0.006(6) 0.006(6) 0.012(6)
N42 0.045(9) 0.051(10) 0.014(8) -0.003(7) 0.009(7) -0.001(7)
N51 0.032(6) 0.054(7) 0.019(6) 0.009(6) 0.009(5) 0.026(6)
C52 0.033(7) 0.053(8) 0.030(7) 0.002(7) 0.004(6) 0.015(6)
C53 0.034(7) 0.047(8) 0.035(7) 0.002(6) 0.012(6) 0.007(6)
C54 0.037(7) 0.041(7) 0.025(7) -0.004(6) 0.004(6) 0.001(6)
C55 0.037(7) 0.045(7) 0.027(7) 0.001(6) -0.003(6) 0.005(6)
C56 0.036(7) 0.049(7) 0.024(7) 0.008(6) 0.003(6) 0.002(6)
C57 0.040(13) 0.053(14) 0.034(12) 0.007(10) -0.013(9) -0.017(10)
O51 0.020(7) 0.099(12) 0.084(12) 0.020(9) 0.008(7) 0.012(8)
N52 0.050(11) 0.070(14) 0.054(12) 0.003(10) -0.010(9) -0.004(9)
P1 0.056(4) 0.060(4) 0.035(3) -0.006(3) 0.010(3) 0.001(3)
P11 0.158(7) 0.059(4) 0.049(4) 0.010(3) 0.037(4) 0.027(4)
P21 0.065(4) 0.064(4) 0.035(3) 0.005(3) 0.012(3) -0.019(3)

loop_
_atom_site_label
_atom_site_type_symbol
_atom_site_fract_x
_atom_site_fract_y
_atom_site_fract_z
_atom_site_U_iso_or_equiv
_atom_site_thermal_displace_type
_atom_site_occupancy
_atom_site_calc_flag
_atom_site_refinement_flags
_atom_site_disorder_group
Pt1 Pt 0.94704(8) 0.16943(2) 0.49010(4) 0.0317(3) Uani 1 d . .
Pt2 Pt 0.0000 0.0000 0.0000 0.0312(3) Uani 1 d S .
N1 N 0.7566(18) 0.2034(4) 0.4687(8) 0.039(4) Uani 1 d . .
C2 C 0.6194(20) 0.1842(7) 0.4473(11) 0.049(5) Uani 1 d . .
H2 H 0.6127(20) 0.1559(7) 0.4394(11) 0.058 Uiso 1 calc R .
C3 C 0.4901(20) 0.2090(6) 0.4377(10) 0.039(5) Uani 1 d . .
H3 H 0.3945(20) 0.1966(6) 0.4237(10) 0.047 Uiso 1 calc R .
C4 C 0.4959(22) 0.2503(6) 0.4479(11) 0.042(5) Uani 1 d . .
C5 C 0.6362(20) 0.2678(6) 0.4639(11) 0.041(5) Uani 1 d . .
H5 H 0.6446(20) 0.2963(6) 0.4671(11) 0.050 Uiso 1 calc R .
C6 C 0.7646(18) 0.2446(6) 0.4752(10) 0.041(5) Uani 1 d . .
H6 H 0.8600(18) 0.2572(6) 0.4877(10) 0.049 Uiso 1 calc R .
C7 C 0.3487(23) 0.2726(6) 0.4418(11) 0.044(5) Uani 1 d . .
O1 O 0.2392(15) 0.2587(4) 0.4685(9) 0.060(4) Uani 1 d . .
N2 N 0.3463(19) 0.3100(6) 0.4053(10) 0.061(5) Uani 1 d . .
H1N H 0.2643(19) 0.3248(6) 0.4005(10) 0.073 Uiso 1 calc R .
H2N H 0.4268(19) 0.3189(6) 0.3869(10) 0.073 Uiso 1 calc R .
N11 N 0.9648(14) 0.1715(4) 0.3718(8) 0.029(3) Uani 1 d . .
C12 C 1.0579(20) 0.1997(6) 0.3447(13) 0.051(6) Uani 1 d . .
H12 H 1.1112(20) 0.2177(6) 0.3822(13) 0.061 Uiso 1 calc R .
C13 C 1.0775(22) 0.2029(6) 0.2652(11) 0.048(5) Uani 1 d . .
H13 H 1.1450(22) 0.2223(6) 0.2495(11) 0.058 Uiso 1 calc R .
C14 C 0.9994(20) 0.1780(6) 0.2093(11) 0.038(5) Uani 1 d . .
C15 C 0.9046(22) 0.1483(6) 0.2390(12) 0.053(6) Uani 1 d . .
H15 H 0.8516(22) 0.1297(6) 0.2024(12) 0.064 Uiso 1 calc R .
C16 C 0.8886(24) 0.1459(6) 0.3165(11) 0.049(5) Uani 1 d . .
H16 H 0.8232(24) 0.1262(6) 0.3333(11) 0.059 Uiso 1 calc R .
C17 C 1.0042(26) 0.1816(6) 0.1196(12) 0.050(6) Uani 1 d . .
O11 O 0.8882(15) 0.1743(4) 0.0718(8) 0.051(4) Uani 1 d . .
N12 N 1.1287(18) 0.1984(5) 0.0990(10) 0.061(5) Uani 1 d . .
H3N H 1.1319(18) 0.2051(5) 0.0489(10) 0.073 Uiso 1 calc R .
H4N H 1.2071(18) 0.2029(5) 0.1357(10) 0.073 Uiso 1 calc R .
N21 N 1.1350(13) 0.1347(4) 0.5117(7) 0.020(3) Uani 1 d U .
C22 C 1.2668(17) 0.1467(5) 0.5550(9) 0.024(3) Uani 1 d U .
H22 H 1.2767(17) 0.1742(5) 0.5703(9) 0.029 Uiso 1 calc R .
C23 C 1.3838(18) 0.1222(5) 0.5777(10) 0.031(3) Uani 1 d U .
H23 H 1.4751(18) 0.1328(5) 0.6054(10) 0.037 Uiso 1 calc R .
C24 C 1.3707(17) 0.0800(5) 0.5599(10) 0.029(3) Uani 1 d U .
C25 C 1.2404(17) 0.0666(5) 0.5142(9) 0.029(3) Uani 1 d U .
H25 H 1.2279(17) 0.0392(5) 0.4990(9) 0.035 Uiso 1 calc R .
C26 C 1.1216(18) 0.0963(5) 0.4901(10) 0.030(3) Uani 1 d U .
H26 H 1.0317(18) 0.0877(5) 0.4577(10) 0.035 Uiso 1 calc R .
C27 C 1.4950(19) 0.0509(6) 0.5887(10) 0.033(4) Uani 1 d . .
O21 O 1.6292(14) 0.0636(4) 0.5966(8) 0.048(3) Uani 1 d . .
N22 N 1.4597(16) 0.0125(5) 0.6022(9) 0.046(4) Uani 1 d . .
H5N H 1.5313(16) -0.0051(5) 0.6174(9) 0.056 Uiso 1 calc R .
H6N H 1.3649(16) 0.0049(5) 0.5960(9) 0.056 Uiso 1 calc R .
N31 N 0.9271(14) 0.1670(4) 0.6097(8) 0.027(3) Uani 1 d . .
C32 C 1.0207(22) 0.1882(6) 0.6648(11) 0.048(5) Uani 1 d . .
H32 H 1.0928(22) 0.2058(6) 0.6472(11) 0.057 Uiso 1 calc R .
C33 C 1.0141(21) 0.1850(6) 0.7450(11) 0.045(5) Uani 1 d . .
H33 H 1.0767(21) 0.2016(6) 0.7817(11) 0.054 Uiso 1 calc R .
C34 C 0.9169(18) 0.1577(5) 0.7734(11) 0.038(5) Uani 1 d . .
C35 C 0.8182(18) 0.1378(5) 0.7170(10) 0.031(4) Uani 1 d . .
H35 H 0.7412(18) 0.1214(5) 0.7332(10) 0.037 Uiso 1 calc R .
C36 C 0.8308(19) 0.1416(6) 0.6366(10) 0.041(5) Uani 1 d . .
H36 H 0.7682(19) 0.1254(6) 0.5990(10) 0.049 Uiso 1 calc R .
C37 C 0.9197(21) 0.1509(6) 0.8641(12) 0.045(5) Uani 1 d . .
O31 O 1.0366(16) 0.1610(4) 0.9096(8) 0.063(4) Uani 1 d . .
N32 N 0.8069(16) 0.1348(5) 0.8897(9) 0.044(4) Uani 1 d . .
H7N H 0.8094(16) 0.1303(5) 0.9411(9) 0.053 Uiso 1 calc R .
H8N H 0.7268(16) 0.1281(5) 0.8558(9) 0.053 Uiso 1 calc R .
N41 N -0.0059(15) -0.0032(4) 0.1192(9) 0.036(3) Uani 1 d U .
C42 C 0.0879(20) -0.0270(5) 0.1683(10) 0.039(3) Uani 1 d U .
H42 H 0.1532(20) -0.0443(5) 0.1448(10) 0.047 Uiso 1 calc R .
C43 C 0.0953(19) -0.0277(5) 0.2499(10) 0.037(3) Uani 1 d U .
H43A H 0.1682(19) -0.0436(5) 0.2825(10) 0.045 Uiso 1 calc R .
C44 C -0.0046(17) -0.0051(5) 0.2821(10) 0.029(3) Uani 1 d U .
C45 C -0.1039(19) 0.0202(5) 0.2379(10) 0.036(3) Uani 1 d U .
H45 H -0.1707(19) 0.0368(5) 0.2620(10) 0.043 Uiso 1 calc R .
C46 C -0.1021(20) 0.0204(6) 0.1525(11) 0.041(3) Uani 1 d U .
H46 H -0.1696(20) 0.0375(6) 0.1194(11) 0.049 Uiso 1 calc R .
C47 C -0.0105(17) -0.0041(5) 0.3752(10) 0.028(4) Uiso 1 d . .
O41 O -0.1136(13) 0.0145(4) 0.4032(7) 0.042(3) Uani 1 d . .
N42 N 0.0958(15) -0.0245(4) 0.4210(8) 0.036(4) Uani 1 d . .
H11N H 0.0964(15) -0.0254(4) 0.4731(8) 0.044 Uiso 1 calc R .
H12N H 0.1659(15) -0.0371(4) 0.3994(8) 0.044 Uiso 1 calc R .
N51 N 0.1827(15) 0.0332(4) 0.0247(8) 0.035(3) Uani 1 d U .
C52 C 0.1828(20) 0.0737(6) 0.0205(10) 0.039(3) Uani 1 d U .
H52 H 0.0869(20) 0.0858(6) 0.0059(10) 0.046 Uiso 1 calc R .
C53 C 0.3051(19) 0.1007(6) 0.0346(10) 0.038(3) Uani 1 d U .
H53 H 0.2937(19) 0.1291(6) 0.0304(10) 0.046 Uiso 1 calc R .
C54 C 0.4475(19) 0.0815(5) 0.0559(10) 0.035(3) Uani 1 d U .
C55 C 0.4570(19) 0.0403(5) 0.0664(10) 0.037(3) Uani 1 d U .
H55 H 0.5507(19) 0.0275(5) 0.0835(10) 0.044 Uiso 1 calc R .
C56 C 0.3209(18) 0.0179(6) 0.0507(10) 0.036(3) Uani 1 d U .
H56 H 0.3277(18) -0.0104(6) 0.0593(10) 0.043 Uiso 1 calc R .
C57 C 0.5969(22) 0.1044(6) 0.0651(11) 0.044(5) Uani 1 d . .
O51 O 0.7114(14) 0.0890(5) 0.0470(9) 0.068(5) Uani 1 d . .
N52 N 0.5896(18) 0.1442(6) 0.0886(9) 0.060(5) Uani 1 d . .
H13N H 0.6695(18) 0.1597(6) 0.0911(9) 0.072 Uiso 1 calc R .
H14N H 0.5050(18) 0.1540(6) 0.1011(9) 0.072 Uiso 1 calc R .
P1 P 0.5371(6) 0.24354(15) 0.7031(3) 0.0497(14) Uani 1 d D .
F1 F 0.3805(13) 0.2454(5) 0.7346(9) 0.133(8) Uiso 0.779(15) d PD 1
F2 F 0.4779(18) 0.2091(3) 0.6425(7) 0.108(7) Uiso 0.779(15) d PD 1
F3 F 0.6940(12) 0.2422(4) 0.6721(8) 0.116(7) Uiso 0.779(15) d PD 1
F4 F 0.5998(19) 0.2780(3) 0.7637(7) 0.140(9) Uiso 0.779(15) d PD 1
F5 F 0.4803(12) 0.2762(3) 0.6370(7) 0.062(5) Uiso 0.779(15) d PD 1
F6 F 0.5925(12) 0.2105(3) 0.7685(6) 0.060(5) Uiso 0.779(15) d PD 1
F1' F 0.3751(17) 0.2227(6) 0.6880(13) 0.032(12) Uiso 0.221(15) d PD 2
F2' F 0.5892(30) 0.2153(5) 0.6359(7) 0.024(11) Uiso 0.221(15) d PD 2
F3' F 0.6979(17) 0.2641(6) 0.7174(13) 0.083(20) Uiso 0.221(15) d PD 2
F4' F 0.4783(34) 0.2739(10) 0.7642(22) 0.052(15) Uiso 0.221(15) d PD 2
P11 P 0.3777(9) 0.0915(2) 0.2965(4) 0.087(2) Uani 1 d D .
F11 F 0.2798(19) 0.1213(5) 0.3422(9) 0.102(9) Uiso 0.65(2) d PD 1
F12 F 0.4544(21) 0.1286(6) 0.2568(10) 0.184(15) Uiso 0.65(2) d PD 1
F13 F 0.4831(18) 0.0621(4) 0.2536(9) 0.098(8) Uiso 0.65(2) d PD 1
F14 F 0.3136(16) 0.0527(4) 0.3364(8) 0.056(6) Uiso 0.65(2) d PD 1
F15 F 0.5160(19) 0.0942(5) 0.3703(11) 0.125(11) Uiso 0.65(2) d PD 1
F16 F 0.2544(20) 0.0890(5) 0.2199(10) 0.136(11) Uiso 0.65(2) d PD 1
F11' F 0.1984(25) 0.0918(9) 0.3040(15) 0.121(19) Uiso 0.35(2) d PD 2
F12' F 0.3226(29) 0.1227(7) 0.2232(13) 0.055(11) Uiso 0.35(2) d PD 2
F13' F 0.5544(25) 0.0911(9) 0.2879(16) 0.153(24) Uiso 0.35(2) d PD 2
F14' F 0.3843(37) 0.0603(7) 0.3707(14) 0.118(18) Uiso 0.35(2) d PD 2
F15' F 0.3843(31) 0.1240(7) 0.3684(14) 0.053(11) Uiso 0.35(2) d PD 2
F16' F 0.3306(40) 0.0503(8) 0.2463(22) 0.214(34) Uiso 0.35(2) d PD 2
P21 P 1.3918(5) 0.0835(2) 0.8065(3) 0.054(2) Uani 1 d D .
F21 F 1.3351(29) 0.1263(4) 0.7679(10) 0.074(12) Uiso 0.42(3) d PD 1
F22 F 1.4820(11) 0.1066(3) 0.8818(6) 0.097(5) Uiso 1 d D 1
F23 F 1.4463(30) 0.0405(4) 0.8447(11) 0.124(16) Uiso 0.42(3) d PD 1
F24 F 1.2991(11) 0.0615(3) 0.7299(6) 0.085(4) Uiso 1 d D 1
F25 F 1.5329(17) 0.0856(8) 0.7589(11) 0.053(10) Uiso 0.42(3) d PD 1
F26 F 1.2425(17) 0.0815(9) 0.8484(12) 0.112(16) Uiso 0.42(3) d PD 1
F21' F 1.4284(38) 0.1215(6) 0.7513(10) 0.130(12) Uiso 0.58(3) d PD 2
F23' F 1.3747(21) 0.0453(4) 0.8631(9) 0.065(8) Uiso 0.58(3) d PD 2
F25' F 1.5491(16) 0.0643(7) 0.7890(12) 0.099(10) Uiso 0.58(3) d PD 2
F26' F 1.2376(15) 0.1011(7) 0.8326(10) 0.071(8) Uiso 0.58(3) d PD 2

loop_
_atom_type_symbol
_atom_type_description
_atom_type_scat_dispersion_real
_atom_type_scat_dispersion_imag
_atom_type_scat_source
C C 0.0033 0.0016 'International Tables Vol C Tables 4.2.6.8 and 6.1.1.4'
H H 0.0000 0.0000 'International Tables Vol C Tables 4.2.6.8 and 6.1.1.4'
N N 0.0061 0.0033 'International Tables Vol C Tables 4.2.6.8 and 6.1.1.4'
O O 0.0106 0.0060 'International Tables Vol C Tables 4.2.6.8 and 6.1.1.4'
F F 0.0171 0.0103 'International Tables Vol C Tables 4.2.6.8 and 6.1.1.4'
P P 0.1023 0.0942 'International Tables Vol C Tables 4.2.6.8 and 6.1.1.4'
Pt Pt -1.7033 8.3905 'International Tables Vol C Tables 4.2.6.8 and 6.1.1.4'

loop_
_geom_angle_atom_site_label_1
_geom_angle_atom_site_label_2
_geom_angle_atom_site_label_3
_geom_angle
_geom_angle_site_symmetry_1
_geom_angle_site_symmetry_3
_geom_angle_publ_flag
N11 Pt1 N21 90.7(5) . . ?
N11 Pt1 N1 89.6(5) . . ?
N21 Pt1 N1 179.1(5) . . ?
N11 Pt1 N31 179.4(5) . . ?
N21 Pt1 N31 89.5(5) . . ?
N1 Pt1 N31 90.2(5) . . ?
N51 Pt2 N51 179.998(2) . 3 ?
N51 Pt2 N41 92.2(5) . 3 ?
N51 Pt2 N41 87.8(5) 3 3 ?
N51 Pt2 N41 87.8(5) . . ?
N51 Pt2 N41 92.2(5) 3 . ?
N41 Pt2 N41 180.0 3 . ?
C6 N1 C2 120.8(16) . . ?
C6 N1 Pt1 120.3(12) . . ?
C2 N1 Pt1 118.9(12) . . ?
N1 C2 C3 116.6(19) . . ?
C4 C3 C2 123.2(18) . . ?
C5 C4 C3 117.3(17) . . ?
C5 C4 C7 125.1(18) . . ?
C3 C4 C7 117.6(18) . . ?
C6 C5 C4 120.9(19) . . ?
N1 C6 C5 121.0(17) . . ?
O1 C7 N2 122.6(17) . . ?
O1 C7 C4 122.1(19) . . ?
N2 C7 C4 115.3(19) . . ?
C16 N11 C12 117.4(16) . . ?
C16 N11 Pt1 123.3(12) . . ?
C12 N11 Pt1 119.3(12) . . ?
N11 C12 C13 123.0(17) . . ?
C14 C13 C12 119.9(18) . . ?
C13 C14 C15 116.2(17) . . ?
C13 C14 C17 123.5(17) . . ?
C15 C14 C17 120.3(18) . . ?
C16 C15 C14 122.3(18) . . ?
C15 C16 N11 121.1(18) . . ?
O11 C17 N12 124.4(19) . . ?
O11 C17 C14 119.0(19) . . ?
N12 C17 C14 115.9(18) . . ?
C26 N21 C22 117.8(13) . . ?
C26 N21 Pt1 117.1(10) . . ?
C22 N21 Pt1 124.6(10) . . ?
C23 C22 N21 124.3(15) . . ?
C22 C23 C24 119.7(15) . . ?
C25 C24 C23 117.9(14) . . ?
C25 C24 C27 120.3(15) . . ?
C23 C24 C27 121.8(14) . . ?
C24 C25 C26 117.7(15) . . ?
N21 C26 C25 122.4(14) . . ?
O21 C27 N22 122.9(16) . . ?
O21 C27 C24 118.2(17) . . ?
N22 C27 C24 118.9(15) . . ?
C36 N31 C32 117.6(16) . . ?
C36 N31 Pt1 120.9(11) . . ?
C32 N31 Pt1 121.3(12) . . ?
N31 C32 C33 121.6(18) . . ?
C32 C33 C34 120.9(18) . . ?
C35 C34 C33 116.6(17) . . ?
C35 C34 C37 122.1(16) . . ?
C33 C34 C37 121.2(17) . . ?
C34 C35 C36 120.0(16) . . ?
N31 C36 C35 122.7(15) . . ?
O31 C37 N32 122.7(19) . . ?
O31 C37 C34 117.4(17) . . ?
N32 C37 C34 119.9(16) . . ?
C42 N41 C46 117.6(16) . . ?
C42 N41 Pt2 122.6(12) . . ?
C46 N41 Pt2 119.8(12) . . ?
N41 C42 C43 124.3(17) . . ?
C44 C43 C42 117.3(16) . . ?
C43 C44 C45 123.0(16) . . ?
C43 C44 C47 122.4(14) . . ?
C45 C44 C47 114.6(14) . . ?
C44 C45 C46 116.5(15) . . ?
N41 C46 C45 121.0(16) . . ?
O41 C47 N42 122.6(16) . . ?
O41 C47 C44 121.1(14) . . ?
N42 C47 C44 116.4(14) . . ?
C52 N51 C56 112.6(15) . . ?
C52 N51 Pt2 123.6(11) . . ?
C56 N51 Pt2 123.7(12) . . ?
N51 C52 C53 129.2(16) . . ?
C52 C53 C54 113.9(17) . . ?
C55 C54 C53 120.8(16) . . ?
C55 C54 C57 116.2(16) . . ?
C53 C54 C57 123.0(17) . . ?
C54 C55 C56 117.4(16) . . ?
N51 C56 C55 125.8(18) . . ?
O51 C57 N52 123.1(18) . . ?
O51 C57 C54 121.6(19) . . ?
N52 C57 C54 115.2(18) . . ?
F2 P1 F3 89.7(4) . . ?
F2 P1 F1 90.9(5) . . ?
F3 P1 F1 179.3(5) . . ?
F2 P1 F4 178.9(7) . . ?
F3 P1 F4 89.1(5) . . ?
F1 P1 F4 90.2(4) . . ?
F2 P1 F6 89.6(4) . . ?
F3 P1 F6 90.4(4) . . ?
F1 P1 F6 89.8(4) . . ?
F4 P1 F6 90.2(4) . . ?
F2 P1 F5 89.7(4) . . ?
F3 P1 F5 89.8(4) . . ?
F1 P1 F5 90.0(4) . . ?
F4 P1 F5 90.5(4) . . ?
F6 P1 F5 179.3(5) . . ?
F3' P1 F4' 90.6(5) . . ?
F3' P1 F2' 90.3(5) . . ?
F4' P1 F2' 175.3(18) . . ?
F3' P1 F1' 179.5(5) . . ?
F4' P1 F1' 89.8(5) . . ?
F2' P1 F1' 89.3(5) . . ?
F16 P11 F11 93.4(6) . . ?
F16 P11 F14 92.9(6) . . ?
F11 P11 F14 92.1(6) . . ?
F16 P11 F13 89.3(6) . . ?
F11 P11 F13 177.2(5) . . ?
F14 P11 F13 88.5(6) . . ?
F16 P11 F12 89.5(6) . . ?
F11 P11 F12 91.5(6) . . ?
F14 P11 F12 175.6(9) . . ?
F13 P11 F12 87.8(6) . . ?
F13' P11 F15' 98.3(7) . . ?
F13' P11 F14' 98.0(8) . . ?
F15' P11 F14' 81.5(10) . . ?
F16 P11 F15 175.0(13) . . ?
F11 P11 F15 90.5(6) . . ?
F14 P11 F15 90.2(6) . . ?
F13 P11 F15 86.8(6) . . ?
F12 P11 F15 87.2(6) . . ?
F13' P11 F16' 97.5(8) . . ?
F15' P11 F16' 157.8(20) . . ?
F14' P11 F16' 80.9(10) . . ?
F13' P11 F12' 97.4(7) . . ?
F15' P11 F12' 96.9(8) . . ?
F14' P11 F12' 164.5(13) . . ?
F16' P11 F12' 96.4(8) . . ?
F13' P11 F11' 179.3(6) . . ?
F15' P11 F11' 82.3(7) . . ?
F14' P11 F11' 82.5(7) . . ?
F16' P11 F11' 82.1(7) . . ?
F12' P11 F11' 82.1(7) . . ?
F25 P21 F22 91.9(5) . . ?
F25 P21 F26 176.0(10) . . ?
F22 P21 F26 91.6(5) . . ?
F25 P21 F24 88.3(5) . . ?
F22 P21 F24 178.4(4) . . ?
F26 P21 F24 88.2(5) . . ?
F25 P21 F23 91.3(4) . . ?
F22 P21 F23 91.0(4) . . ?
F26 P21 F23 90.7(4) . . ?
F24 P21 F23 90.6(4) . . ?
F25 P21 F21 89.2(4) . . ?
F22 P21 F21 89.6(4) . . ?
F26 P21 F21 88.9(4) . . ?
F24 P21 F21 88.9(4) . . ?
F23 P21 F21 179.3(5) . . ?
F23' P21 F25' 87.6(6) . . ?
F23' P21 F26' 87.8(6) . . ?
F25' P21 F26' 174.5(10) . . ?
F23' P21 F21' 173.9(11) . . ?
F25' P21 F21' 86.9(6) . . ?
F26' P21 F21' 97.5(15) . . ?

loop_
_geom_bond_atom_site_label_1
_geom_bond_atom_site_label_2
_geom_bond_distance
_geom_bond_site_symmetry_2
_geom_bond_publ_flag
Pt1 N11 2.007(14) . ?
Pt1 N21 2.011(11) . ?
Pt1 N1 2.015(14) . ?
Pt1 N31 2.034(14) . ?
Pt2 N51 1.949(15) . ?
Pt2 N51 1.949(15) 3 ?
Pt2 N41 2.002(14) 3 ?
Pt2 N41 2.003(14) . ?
N1 C6 1.36(2) . ?
N1 C2 1.37(2) . ?
C2 C3 1.40(2) . ?
C3 C4 1.37(2) . ?
C4 C5 1.36(2) . ?
C4 C7 1.49(2) . ?
C5 C6 1.36(2) . ?
C7 O1 1.22(2) . ?
C7 N2 1.37(2) . ?
N11 C16 1.35(2) . ?
N11 C12 1.36(2) . ?
C12 C13 1.37(3) . ?
C13 C14 1.35(2) . ?
C14 C15 1.43(3) . ?
C14 C17 1.51(3) . ?
C15 C16 1.33(2) . ?
C17 O11 1.23(2) . ?
C17 N12 1.33(3) . ?
N21 C26 1.31(2) . ?
N21 C22 1.34(2) . ?
C22 C23 1.32(2) . ?
C23 C24 1.42(2) . ?
C24 C25 1.36(2) . ?
C24 C27 1.49(2) . ?
C25 C26 1.45(2) . ?
C27 O21 1.25(2) . ?
C27 N22 1.33(2) . ?
N31 C36 1.32(2) . ?
N31 C32 1.34(2) . ?
C32 C33 1.35(3) . ?
C33 C34 1.38(2) . ?
C34 C35 1.36(2) . ?
C34 C37 1.53(3) . ?
C35 C36 1.37(2) . ?
C37 O31 1.24(2) . ?
C37 N32 1.26(2) . ?
N41 C42 1.33(2) . ?
N41 C46 1.34(2) . ?
C42 C43 1.36(2) . ?
C43 C44 1.33(2) . ?
C44 C45 1.35(2) . ?
C44 C47 1.57(2) . ?
C45 C46 1.43(2) . ?
C47 O41 1.25(2) . ?
C47 N42 1.31(2) . ?
N51 C52 1.33(2) . ?
N51 C56 1.34(2) . ?
C52 C53 1.40(2) . ?
C53 C54 1.41(2) . ?
C54 C55 1.36(2) . ?
C54 C57 1.51(2) . ?
C55 C56 1.41(2) . ?
C57 O51 1.21(2) . ?
C57 N52 1.37(2) . ?
P1 F2 1.557(9) . ?
P1 F3 1.558(9) . ?
P1 F1 1.560(10) . ?
P1 F4 1.566(9) . ?
P1 F3' 1.566(11) . ?
P1 F6 1.568(8) . ?
P1 F5 1.569(8) . ?
P1 F4' 1.570(10) . ?
P1 F2' 1.578(10) . ?
P1 F1' 1.580(12) . ?
P11 F16 1.561(13) . ?
P11 F11 1.579(13) . ?
P11 F14 1.582(12) . ?
P11 F13 1.588(13) . ?
P11 F12 1.588(13) . ?
P11 F13' 1.60(2) . ?
P11 F15' 1.60(2) . ?
P11 F14' 1.60(2) . ?
P11 F15 1.612(12) . ?
P11 F16' 1.61(2) . ?
P11 F12' 1.62(2) . ?
P11 F11' 1.62(2) . ?
P21 F25 1.582(10) . ?
P21 F22 1.584(10) . ?
P21 F26 1.590(11) . ?
P21 F24 1.591(10) . ?
P21 F23' 1.592(13) . ?
P21 F23 1.596(12) . ?
P21 F21 1.596(12) . ?
P21 F25' 1.600(14) . ?
P21 F26' 1.605(13) . ?
P21 F21' 1.611(14) . ?
